data_4063272
loop_
_publ_author_name
'Mira Diekmann'
'Geert Bockstiegel'
'Arne L\"utzen'
'Marion Friedemann'
'Wolfgang Saak'
'Detlev Haase'
'R\"udiger Beckhaus'

_publ_section_title
;
 Chiral Bis(\h5:\h1-pentafulvene)titanium Complexes
;
_journal_issue 2
_journal_name_full Organometallics
_journal_page_first 339
_journal_page_last 348
_journal_paper_doi 10.1021/om050815m
_journal_volume 25
_journal_year 2006
_chemical_formula_sum 'C48 H40 Ti'
_chemical_formula_weight 664.70
_chemical_name_systematic
; 
 ? 
;
_space_group_IT_number 4
_symmetry_cell_setting monoclinic
_symmetry_space_group_name_Hall 'P 2yb'
_symmetry_space_group_name_H-M 'P 1 21 1'
_atom_sites_solution_hydrogens geom
_atom_sites_solution_primary direct
_atom_sites_solution_secondary difmap
_audit_creation_method SHELXL-97
_cell_angle_alpha 90.00
_cell_angle_beta 109.870(7)
_cell_angle_gamma 90.00
_cell_formula_units_Z 2
_cell_length_a 12.1107(7)
_cell_length_b 11.2973(6)
_cell_length_c 14.1304(9)
_cell_measurement_temperature 193(2)
_cell_volume 1818.2(2)
_computing_cell_refinement 'IPDS (Stoe, 1999)'
_computing_data_collection 'IPDS (Stoe, 1999)'
_computing_data_reduction 'XRED (Stoe, 1997)'
_computing_molecular_graphics 'Ortep-3 for Windows (Farrugia, 1997)'
_computing_publication_material 'SHELX-97 (Sheldrick, 1997)'
_computing_structure_refinement 'SHELXL-97 (Sheldrick, 1997)'
_computing_structure_solution 'SHELXS-97 (Sheldrick, 1990)'
_diffrn_ambient_temperature 193(2)
_diffrn_measured_fraction_theta_full 0.960
_diffrn_measured_fraction_theta_max 0.960
_diffrn_measurement_device_type 'Stoe IPDS'
_diffrn_radiation_monochromator graphite
_diffrn_radiation_source 'fine-focus sealed tube'
_diffrn_radiation_type MoK\a
_diffrn_radiation_wavelength 0.71073
_diffrn_reflns_av_R_equivalents 0.0767
_diffrn_reflns_av_sigmaI/netI 0.0834
_diffrn_reflns_limit_h_max 14
_diffrn_reflns_limit_h_min -14
_diffrn_reflns_limit_k_max 13
_diffrn_reflns_limit_k_min -13
_diffrn_reflns_limit_l_max 17
_diffrn_reflns_limit_l_min -17
_diffrn_reflns_number 19323
_diffrn_reflns_theta_full 25.96
_diffrn_reflns_theta_max 25.96
_diffrn_reflns_theta_min 2.54
_exptl_absorpt_coefficient_mu 0.268
_exptl_absorpt_correction_T_max 0.9360
_exptl_absorpt_correction_T_min 0.9003
_exptl_absorpt_correction_type numerical
_exptl_absorpt_process_details 'XRED (Stoe, 1997)'
_exptl_crystal_density_diffrn 1.214
_exptl_crystal_density_method 'not measured'
_exptl_crystal_F_000 700
_exptl_crystal_size_max 0.40
_exptl_crystal_size_mid 0.25
_exptl_crystal_size_min 0.25
_refine_diff_density_max 0.382
_refine_diff_density_min -0.449
_refine_diff_density_rms 0.046
_refine_ls_abs_structure_details 'Flack H D (1983), Acta Cryst. A39, 876-881'
_refine_ls_abs_structure_Flack -0.02(2)
_refine_ls_extinction_method none
_refine_ls_goodness_of_fit_ref 0.913
_refine_ls_hydrogen_treatment constr
_refine_ls_matrix_type full
_refine_ls_number_parameters 442
_refine_ls_number_reflns 6821
_refine_ls_number_restraints 1
_refine_ls_restrained_S_all 0.913
_refine_ls_R_factor_all 0.0591
_refine_ls_R_factor_gt 0.0416
_refine_ls_shift/su_max 0.001
_refine_ls_shift/su_mean 0.000
_refine_ls_structure_factor_coef Fsqd
_refine_ls_weighting_details 'calc w=1/[\s^2^(Fo^2^)+(0.0390P)^2^+0.0000P] where P=(Fo^2^+2Fc^2^)/3'
_refine_ls_weighting_scheme calc
_refine_ls_wR_factor_gt 0.0867
_refine_ls_wR_factor_ref 0.0917
_reflns_number_gt 5215
_reflns_number_total 6821
_reflns_threshold_expression >2sigma(I)
_cod_original_sg_symbol_H-M P21
_cod_database_code 4063272

loop_
_symmetry_equiv_pos_as_xyz
'x, y, z'
'-x, y+1/2, -z'

loop_
_atom_site_label
_atom_site_type_symbol
_atom_site_fract_x
_atom_site_fract_y
_atom_site_fract_z
_atom_site_U_iso_or_equiv
_atom_site_adp_type
_atom_site_occupancy
_atom_site_symmetry_multiplicity
_atom_site_calc_flag
_atom_site_refinement_flags
Ti1 Ti 0.51653(5) 0.57848(4) 0.78417(3) 0.02581(12) Uani 1 1 d .
C1 C 0.5988(3) 0.6818(3) 0.6985(2) 0.0303(6) Uani 1 1 d .
C2 C 0.6692(3) 0.6972(3) 0.8032(2) 0.0348(7) Uani 1 1 d .
H2 H 0.7476 0.6702 0.8338 0.042 Uiso 1 1 calc R
C3 C 0.6034(3) 0.7585(3) 0.8526(3) 0.0366(8) Uani 1 1 d .
H3 H 0.6263 0.7713 0.9231 0.044 Uiso 1 1 calc R
C4 C 0.4971(3) 0.7978(3) 0.7797(2) 0.0351(8) Uani 1 1 d .
C5 C 0.4055(3) 0.8716(2) 0.7859(2) 0.0407(8) Uani 1 1 d .
H5 H 0.4070 0.9011 0.8492 0.049 Uiso 1 1 calc R
C6 C 0.3156(3) 0.8999(3) 0.7012(3) 0.0441(8) Uani 1 1 d .
H6 H 0.2565 0.9532 0.7050 0.053 Uiso 1 1 calc R
C7 C 0.3088(3) 0.8506(3) 0.6067(3) 0.0415(8) Uani 1 1 d .
H7 H 0.2442 0.8699 0.5482 0.050 Uiso 1 1 calc R
C8 C 0.3937(3) 0.7760(3) 0.5989(2) 0.0361(8) Uani 1 1 d .
H8 H 0.3861 0.7409 0.5359 0.043 Uiso 1 1 calc R
C9 C 0.4925(3) 0.7505(2) 0.6837(2) 0.0312(7) Uani 1 1 d .
C10 C 0.5952(2) 0.5677(3) 0.64977(18) 0.0287(6) Uani 1 1 d .
C11 C 0.5164(3) 0.5554(2) 0.5415(2) 0.0283(7) Uani 1 1 d .
C12 C 0.4190(3) 0.4833(3) 0.5093(2) 0.0373(7) Uani 1 1 d .
H12 H 0.3965 0.4398 0.5573 0.045 Uiso 1 1 calc R
C13 C 0.3527(3) 0.4731(3) 0.4073(2) 0.0436(8) Uani 1 1 d .
H13 H 0.2853 0.4236 0.3868 0.052 Uiso 1 1 calc R
C14 C 0.3846(4) 0.5347(3) 0.3354(2) 0.0439(9) Uani 1 1 d .
C15 C 0.4830(4) 0.6038(3) 0.3671(2) 0.0450(9) Uani 1 1 d .
H15 H 0.5066 0.6450 0.3186 0.054 Uiso 1 1 calc R
C16 C 0.5500(3) 0.6157(3) 0.4689(2) 0.0386(8) Uani 1 1 d .
H16 H 0.6180 0.6643 0.4888 0.046 Uiso 1 1 calc R
C17 C 0.3094(4) 0.5275(4) 0.2246(2) 0.0656(13) Uani 1 1 d .
H17A H 0.2431 0.4740 0.2165 0.098 Uiso 1 1 calc R
H17B H 0.3569 0.4973 0.1859 0.098 Uiso 1 1 calc R
H17C H 0.2798 0.6064 0.2001 0.098 Uiso 1 1 calc R
C18 C 0.7029(3) 0.4936(3) 0.6722(2) 0.0304(6) Uani 1 1 d .
C19 C 0.6903(3) 0.3713(3) 0.6527(2) 0.0307(7) Uani 1 1 d .
H19 H 0.6138 0.3382 0.6261 0.037 Uiso 1 1 calc R
C20 C 0.7863(3) 0.2989(3) 0.6713(2) 0.0340(7) Uani 1 1 d .
H20 H 0.7745 0.2166 0.6579 0.041 Uiso 1 1 calc R
C21 C 0.8993(3) 0.3418(3) 0.7088(2) 0.0389(8) Uani 1 1 d .
C22 C 0.9125(3) 0.4650(3) 0.7252(3) 0.0435(8) Uani 1 1 d .
H22 H 0.9889 0.4986 0.7496 0.052 Uiso 1 1 calc R
C23 C 0.8156(3) 0.5369(3) 0.7061(2) 0.0386(8) Uani 1 1 d .
H23 H 0.8271 0.6197 0.7169 0.046 Uiso 1 1 calc R
C24 C 1.0046(3) 0.2619(4) 0.7324(3) 0.0575(10) Uani 1 1 d .
H24A H 1.0764 0.3093 0.7583 0.086 Uiso 1 1 calc R
H24B H 1.0035 0.2206 0.6711 0.086 Uiso 1 1 calc R
H24C H 1.0025 0.2039 0.7833 0.086 Uiso 1 1 calc R
C25 C 0.4376(3) 0.4432(2) 0.8468(2) 0.0257(6) Uani 1 1 d .
C26 C 0.5197(3) 0.3829(2) 0.8090(2) 0.0280(7) Uani 1 1 d .
H26 H 0.4973 0.3305 0.7531 0.034 Uiso 1 1 calc R
C27 C 0.6343(3) 0.4109(3) 0.8642(2) 0.0305(7) Uani 1 1 d .
H27 H 0.7020 0.3865 0.8497 0.037 Uiso 1 1 calc R
C28 C 0.6337(3) 0.4826(2) 0.9465(2) 0.0295(6) Uani 1 1 d .
C29 C 0.7265(3) 0.5349(3) 1.0258(2) 0.0377(7) Uani 1 1 d .
H29 H 0.8060 0.5193 1.0328 0.045 Uiso 1 1 calc R
C30 C 0.7001(3) 0.6075(2) 1.0918(2) 0.0387(8) Uani 1 1 d .
H30 H 0.7619 0.6409 1.1462 0.046 Uiso 1 1 calc R
C31 C 0.5838(3) 0.6341(3) 1.0813(2) 0.0356(8) Uani 1 1 d .
H31 H 0.5686 0.6872 1.1276 0.043 Uiso 1 1 calc R
C32 C 0.4912(3) 0.5858(3) 1.00617(19) 0.0311(6) Uani 1 1 d .
H32 H 0.4127 0.6055 0.9997 0.037 Uiso 1 1 calc R
C33 C 0.5152(3) 0.5050(2) 0.9377(2) 0.0262(6) Uani 1 1 d .
C34 C 0.3322(3) 0.4981(2) 0.7840(2) 0.0304(7) Uani 1 1 d .
C35 C 0.2535(3) 0.5521(2) 0.8366(2) 0.0294(7) Uani 1 1 d .
C36 C 0.2230(3) 0.4844(3) 0.9059(2) 0.0378(7) Uani 1 1 d .
H36 H 0.2505 0.4052 0.9183 0.045 Uiso 1 1 calc R
C37 C 0.1526(3) 0.5303(4) 0.9578(3) 0.0492(10) Uani 1 1 d .
H37 H 0.1331 0.4820 1.0048 0.059 Uiso 1 1 calc R
C38 C 0.1114(4) 0.6444(4) 0.9416(3) 0.0525(10) Uani 1 1 d .
C39 C 0.1394(3) 0.7116(3) 0.8708(3) 0.0510(10) Uani 1 1 d .
H39 H 0.1103 0.7902 0.8574 0.061 Uiso 1 1 calc R
C40 C 0.2090(3) 0.6665(3) 0.8193(2) 0.0391(8) Uani 1 1 d .
H40 H 0.2265 0.7147 0.7712 0.047 Uiso 1 1 calc R
C41 C 0.0369(4) 0.6956(5) 0.9986(4) 0.0822(14) Uani 1 1 d .
H41A H 0.0163 0.7777 0.9773 0.123 Uiso 1 1 calc R
H41B H 0.0812 0.6937 1.0710 0.123 Uiso 1 1 calc R
H41C H -0.0349 0.6487 0.9845 0.123 Uiso 1 1 calc R
C42 C 0.2614(3) 0.4443(3) 0.6845(2) 0.0325(7) Uani 1 1 d .
C43 C 0.2622(3) 0.3223(3) 0.6645(2) 0.0372(7) Uani 1 1 d .
H43 H 0.3119 0.2712 0.7143 0.045 Uiso 1 1 calc R
C44 C 0.1921(3) 0.2756(3) 0.5737(3) 0.0452(9) Uani 1 1 d .
H44 H 0.1959 0.1931 0.5618 0.054 Uiso 1 1 calc R
C45 C 0.1167(3) 0.3452(4) 0.5000(3) 0.0530(10) Uani 1 1 d .
C46 C 0.1143(3) 0.4656(4) 0.5185(3) 0.0574(10) Uani 1 1 d .
H46 H 0.0632 0.5156 0.4687 0.069 Uiso 1 1 calc R
C47 C 0.1861(3) 0.5142(3) 0.6094(2) 0.0451(9) Uani 1 1 d .
H47 H 0.1833 0.5970 0.6201 0.054 Uiso 1 1 calc R
C48 C 0.0387(4) 0.2944(5) 0.3991(3) 0.0817(15) Uani 1 1 d .
H48A H -0.0083 0.3580 0.3574 0.123 Uiso 1 1 calc R
H48B H -0.0136 0.2343 0.4108 0.123 Uiso 1 1 calc R
H48C H 0.0880 0.2582 0.3645 0.123 Uiso 1 1 calc R

loop_
_atom_site_aniso_label
_atom_site_aniso_U_11
_atom_site_aniso_U_22
_atom_site_aniso_U_33
_atom_site_aniso_U_23
_atom_site_aniso_U_13
_atom_site_aniso_U_12
Ti1 0.0338(3) 0.0244(2) 0.0192(2) -0.0006(2) 0.0089(2) -0.0029(2)
C1 0.0329(19) 0.0326(14) 0.0262(14) 0.0038(13) 0.0109(13) -0.0067(13)
C2 0.038(2) 0.0320(15) 0.0314(16) 0.0003(13) 0.0078(14) -0.0134(14)
C3 0.054(3) 0.0280(15) 0.0277(17) -0.0022(13) 0.0135(17) -0.0079(14)
C4 0.054(2) 0.0240(14) 0.0292(17) -0.0054(12) 0.0171(17) -0.0100(14)
C5 0.067(3) 0.0266(15) 0.0349(18) -0.0023(13) 0.0259(18) -0.0014(15)
C6 0.062(3) 0.0315(16) 0.045(2) 0.0027(15) 0.0266(19) 0.0071(15)
C7 0.053(2) 0.0373(16) 0.0343(17) 0.0065(14) 0.0157(17) 0.0045(15)
C8 0.049(2) 0.0343(16) 0.0263(16) 0.0019(13) 0.0140(16) -0.0033(14)
C9 0.047(2) 0.0244(13) 0.0256(15) 0.0016(11) 0.0166(14) -0.0074(13)
C10 0.0303(16) 0.0363(15) 0.0204(12) -0.0027(13) 0.0099(11) -0.0090(14)
C11 0.0340(18) 0.0259(17) 0.0274(14) -0.0011(11) 0.0136(13) 0.0047(11)
C12 0.039(2) 0.0447(16) 0.0271(16) 0.0014(14) 0.0099(15) -0.0012(15)
C13 0.040(2) 0.0496(19) 0.0351(18) -0.0093(15) 0.0050(16) 0.0045(16)
C14 0.062(3) 0.0428(17) 0.0230(16) 0.0006(13) 0.0094(17) 0.0220(17)
C15 0.071(3) 0.042(2) 0.0266(15) 0.0102(13) 0.0224(17) 0.0149(16)
C16 0.053(2) 0.0345(16) 0.0322(16) 0.0025(12) 0.0191(16) 0.0011(13)
C17 0.089(3) 0.068(2) 0.0249(17) -0.0026(16) 0.0009(19) 0.035(2)
C18 0.0334(19) 0.0383(15) 0.0213(14) 0.0005(12) 0.0117(13) -0.0034(13)
C19 0.0240(19) 0.0412(16) 0.0289(15) -0.0068(13) 0.0116(14) -0.0089(13)
C20 0.036(2) 0.0405(16) 0.0296(16) -0.0011(13) 0.0160(15) -0.0023(14)
C21 0.032(2) 0.0541(19) 0.0336(17) 0.0047(15) 0.0153(16) 0.0030(15)
C22 0.030(2) 0.055(2) 0.045(2) -0.0049(16) 0.0133(17) -0.0104(15)
C23 0.042(2) 0.0388(16) 0.0381(17) 0.0029(13) 0.0171(16) -0.0053(14)
C24 0.038(3) 0.071(2) 0.065(3) 0.001(2) 0.019(2) 0.0098(18)
C25 0.0320(18) 0.0243(13) 0.0208(14) 0.0019(11) 0.0088(13) -0.0076(12)
C26 0.039(2) 0.0236(13) 0.0230(15) 0.0018(11) 0.0120(15) -0.0044(13)
C27 0.033(2) 0.0313(15) 0.0280(16) 0.0045(12) 0.0109(14) 0.0050(12)
C28 0.0329(18) 0.0289(13) 0.0250(14) 0.0072(12) 0.0077(13) -0.0017(13)
C29 0.037(2) 0.0389(15) 0.0323(17) 0.0093(13) 0.0059(15) -0.0026(13)
C30 0.046(2) 0.0360(18) 0.0246(14) -0.0010(12) 0.0003(14) -0.0119(13)
C31 0.052(2) 0.0307(14) 0.0211(15) -0.0030(12) 0.0078(15) -0.0034(14)
C32 0.0396(18) 0.0296(13) 0.0232(12) -0.0007(14) 0.0095(12) -0.0023(16)
C33 0.0345(18) 0.0250(14) 0.0180(13) 0.0059(11) 0.0074(13) -0.0035(11)
C34 0.0381(19) 0.0296(14) 0.0253(14) -0.0024(12) 0.0132(14) -0.0018(13)
C35 0.0304(18) 0.0374(18) 0.0196(13) -0.0027(11) 0.0076(12) -0.0019(12)
C36 0.035(2) 0.0471(17) 0.0310(16) 0.0013(14) 0.0110(15) -0.0036(15)
C37 0.042(2) 0.079(2) 0.0291(18) 0.0005(17) 0.0162(18) -0.0066(18)
C38 0.042(3) 0.081(3) 0.037(2) -0.0157(19) 0.0162(18) -0.0033(19)
C39 0.052(3) 0.050(2) 0.051(2) -0.0137(17) 0.017(2) 0.0088(17)
C40 0.046(2) 0.0432(18) 0.0283(16) -0.0044(14) 0.0131(15) 0.0007(15)
C41 0.078(4) 0.114(4) 0.067(3) -0.021(3) 0.041(3) 0.014(3)
C42 0.0316(19) 0.0417(16) 0.0248(15) -0.0067(13) 0.0105(14) -0.0060(13)
C43 0.039(2) 0.0424(17) 0.0316(16) -0.0045(14) 0.0145(16) -0.0117(14)
C44 0.038(2) 0.053(2) 0.045(2) -0.0186(17) 0.0150(17) -0.0129(16)
C45 0.036(2) 0.086(3) 0.0355(19) -0.0281(19) 0.0103(17) -0.0083(19)
C46 0.050(3) 0.080(3) 0.0305(18) -0.0110(18) -0.0019(17) 0.016(2)
C47 0.051(2) 0.0484(19) 0.0305(17) -0.0066(15) 0.0060(16) 0.0092(15)
C48 0.059(3) 0.116(4) 0.053(3) -0.046(3) -0.003(2) -0.006(3)

loop_
_atom_type_symbol
_atom_type_description
_atom_type_scat_dispersion_real
_atom_type_scat_dispersion_imag
_atom_type_scat_source
C C 0.0033 0.0016 'International Tables Vol C Tables 4.2.6.8 and 6.1.1.4'
H H 0.0000 0.0000 'International Tables Vol C Tables 4.2.6.8 and 6.1.1.4'
Ti Ti 0.2776 0.4457 'International Tables Vol C Tables 4.2.6.8 and 6.1.1.4'

loop_
_geom_angle_atom_site_label_1
_geom_angle_atom_site_label_2
_geom_angle_atom_site_label_3
_geom_angle
C25 Ti1 C1 166.74(10)
C25 Ti1 C2 147.96(11)
C1 Ti1 C2 38.47(11)
C25 Ti1 C26 38.54(11)
C1 Ti1 C26 129.59(11)
C2 Ti1 C26 127.43(12)
C25 Ti1 C33 38.47(10)
C1 Ti1 C33 150.19(11)
C2 Ti1 C33 111.77(11)
C26 Ti1 C33 60.45(10)
C25 Ti1 C3 130.43(11)
C1 Ti1 C3 62.15(11)
C2 Ti1 C3 35.77(12)
C26 Ti1 C3 144.30(13)
C33 Ti1 C3 93.95(10)
C25 Ti1 C9 148.32(12)
C1 Ti1 C9 37.23(11)
C2 Ti1 C9 60.33(12)
C26 Ti1 C9 153.93(11)
C33 Ti1 C9 144.44(10)
C3 Ti1 C9 58.73(11)
C25 Ti1 C10 129.95(11)
C1 Ti1 C10 36.79(11)
C2 Ti1 C10 65.76(10)
C26 Ti1 C10 94.79(11)
C33 Ti1 C10 148.19(10)
C3 Ti1 C10 97.34(11)
C9 Ti1 C10 64.41(11)
C25 Ti1 C27 61.49(11)
C1 Ti1 C27 112.11(11)
C2 Ti1 C27 94.69(12)
C26 Ti1 C27 34.29(11)
C33 Ti1 C27 58.20(10)
C3 Ti1 C27 112.16(11)
C9 Ti1 C27 149.31(11)
C10 Ti1 C27 90.02(10)
C25 Ti1 C34 35.86(10)
C1 Ti1 C34 144.01(11)
C2 Ti1 C34 163.51(10)
C26 Ti1 C34 66.04(11)
C33 Ti1 C34 64.32(10)
C3 Ti1 C34 127.86(11)
C9 Ti1 C34 112.58(11)
C10 Ti1 C34 126.64(9)
C27 Ti1 C34 96.03(11)
C25 Ti1 C4 131.94(11)
C1 Ti1 C4 60.22(11)
C2 Ti1 C4 57.99(12)
C26 Ti1 C4 170.04(10)
C33 Ti1 C4 110.39(10)
C3 Ti1 C4 34.02(12)
C9 Ti1 C4 34.40(10)
C10 Ti1 C4 95.15(11)
C27 Ti1 C4 146.16(12)
C34 Ti1 C4 107.23(11)
C25 Ti1 C28 60.42(10)
C1 Ti1 C28 121.61(11)
C2 Ti1 C28 87.77(10)
C26 Ti1 C28 56.86(10)
C33 Ti1 C28 34.01(10)
C3 Ti1 C28 87.81(11)
C9 Ti1 C28 145.40(10)
C10 Ti1 C28 116.77(10)
C27 Ti1 C28 33.58(10)
C34 Ti1 C28 94.27(10)
C4 Ti1 C28 118.34(10)
C2 C1 C10 120.2(3)
C2 C1 C9 105.5(3)
C10 C1 C9 121.4(3)
C2 C1 Ti1 73.41(16)
C10 C1 Ti1 80.80(15)
C9 C1 Ti1 79.27(16)
C3 C2 C1 109.3(3)
C3 C2 Ti1 76.64(19)
C1 C2 Ti1 68.12(16)
C2 C3 C4 108.7(3)
C2 C3 Ti1 67.59(16)
C4 C3 Ti1 78.64(18)
C5 C4 C3 132.6(3)
C5 C4 C9 119.8(3)
C3 C4 C9 107.6(3)
C5 C4 Ti1 130.9(2)
C3 C4 Ti1 67.35(17)
C9 C4 Ti1 68.13(15)
C6 C5 C4 119.8(3)
C5 C6 C7 120.5(3)
C8 C7 C6 120.9(3)
C7 C8 C9 120.3(3)
C8 C9 C4 118.4(3)
C8 C9 C1 133.3(3)
C4 C9 C1 108.2(3)
C8 C9 Ti1 125.1(2)
C4 C9 Ti1 77.46(17)
C1 C9 Ti1 63.50(14)
C1 C10 C18 120.9(2)
C1 C10 C11 117.9(3)
C18 C10 C11 111.7(2)
C1 C10 Ti1 62.41(14)
C18 C10 Ti1 114.50(17)
C11 C10 Ti1 121.51(18)
C12 C11 C16 118.3(3)
C12 C11 C10 124.4(2)
C16 C11 C10 117.1(3)
C11 C12 C13 121.1(3)
C14 C13 C12 120.6(3)
C15 C14 C13 118.3(3)
C15 C14 C17 121.2(3)
C13 C14 C17 120.5(4)
C14 C15 C16 122.0(3)
C15 C16 C11 119.7(3)
C23 C18 C19 116.5(3)
C23 C18 C10 124.6(3)
C19 C18 C10 118.7(3)
C20 C19 C18 121.3(3)
C19 C20 C21 122.1(3)
C20 C21 C22 116.9(3)
C20 C21 C24 122.1(3)
C22 C21 C24 121.0(3)
C23 C22 C21 120.6(3)
C18 C23 C22 122.6(3)
C34 C25 C26 123.9(2)
C34 C25 C33 120.3(2)
C26 C25 C33 103.2(3)
C34 C25 Ti1 82.21(16)
C26 C25 Ti1 74.06(15)
C33 C25 Ti1 77.42(15)
C27 C26 C25 111.6(3)
C27 C26 Ti1 79.75(18)
C25 C26 Ti1 67.40(15)
C26 C27 C28 108.0(3)
C26 C27 Ti1 65.96(17)
C28 C27 Ti1 76.61(16)
C29 C28 C27 131.4(3)
C29 C28 C33 120.0(3)
C27 C28 C33 108.5(3)
C29 C28 Ti1 126.58(19)
C27 C28 Ti1 69.81(16)
C33 C28 Ti1 66.49(15)
C30 C29 C28 119.0(3)
C29 C30 C31 121.4(3)
C32 C31 C30 121.8(3)
C31 C32 C33 118.6(3)
C28 C33 C32 119.1(3)
C28 C33 C25 108.4(2)
C32 C33 C25 132.2(3)
C28 C33 Ti1 79.50(16)
C32 C33 Ti1 118.06(18)
C25 C33 Ti1 64.11(13)
C25 C34 C42 120.8(2)
C25 C34 C35 116.6(2)
C42 C34 C35 111.5(3)
C25 C34 Ti1 61.93(15)
C42 C34 Ti1 112.75(19)
C35 C34 Ti1 125.57(19)
C36 C35 C40 117.1(3)
C36 C35 C34 119.0(2)
C40 C35 C34 123.9(3)
C35 C36 C37 121.4(3)
C38 C37 C36 120.8(4)
C37 C38 C39 118.1(4)
C37 C38 C41 121.2(4)
C39 C38 C41 120.7(4)
C40 C39 C38 121.3(3)
C39 C40 C35 121.3(3)
C47 C42 C43 116.8(3)
C47 C42 C34 120.2(3)
C43 C42 C34 122.9(3)
C44 C43 C42 121.2(3)
C45 C44 C43 121.7(3)
C44 C45 C46 118.0(3)
C44 C45 C48 122.1(4)
C46 C45 C48 119.9(4)
C45 C46 C47 120.9(3)
C42 C47 C46 121.4(3)

loop_
_geom_bond_atom_site_label_1
_geom_bond_atom_site_label_2
_geom_bond_distance
Ti1 C25 2.146(3)
Ti1 C1 2.155(3)
Ti1 C2 2.225(3)
Ti1 C26 2.235(3)
Ti1 C33 2.328(3)
Ti1 C3 2.342(3)
Ti1 C9 2.365(3)
Ti1 C10 2.400(2)
Ti1 C27 2.409(3)
Ti1 C34 2.410(3)
Ti1 C4 2.488(3)
Ti1 C28 2.497(3)
C1 C2 1.445(4)
C1 C10 1.456(4)
C1 C9 1.457(4)
C2 C3 1.407(5)
C3 C4 1.420(5)
C4 C5 1.414(5)
C4 C9 1.440(4)
C5 C6 1.354(5)
C6 C7 1.424(4)
C7 C8 1.362(4)
C8 C9 1.405(4)
C10 C18 1.490(4)
C10 C11 1.510(4)
C11 C12 1.377(4)
C11 C16 1.402(4)
C12 C13 1.396(4)
C13 C14 1.390(5)
C14 C15 1.367(5)
C14 C17 1.522(5)
C15 C16 1.396(5)
C18 C23 1.374(4)
C18 C19 1.407(4)
C19 C20 1.372(4)
C20 C21 1.376(5)
C21 C22 1.412(5)
C21 C24 1.504(5)
C22 C23 1.376(5)
C25 C34 1.425(4)
C25 C26 1.449(4)
C25 C33 1.484(4)
C26 C27 1.379(5)
C27 C28 1.420(4)
C28 C29 1.419(4)
C28 C33 1.420(4)
C29 C30 1.359(4)
C30 C31 1.397(5)
C31 C32 1.369(4)
C32 C33 1.429(4)
C34 C42 1.503(4)
C34 C35 1.521(4)
C35 C36 1.388(4)
C35 C40 1.390(4)
C36 C37 1.400(5)
C37 C38 1.373(5)
C38 C39 1.386(5)
C38 C41 1.514(5)
C39 C40 1.384(5)
C42 C47 1.387(4)
C42 C43 1.408(4)
C43 C44 1.380(4)
C44 C45 1.375(5)
C45 C46 1.387(5)
C45 C48 1.529(5)
C46 C47 1.396(5)
